data_4500156
loop_
_publ_author_name
'Ma, Lu-Fang'
'Li, Xiu-Qin'
'Meng, Qing-Lei'
'Wang, Li-Ya'
'Du, Miao'
'Hou, Hong-Wei'

_publ_section_title
;
 Significant Positional Isomeric Effect on Structural Assemblies of Zn(II)
 and Cd(II) Coordination Polymers Based on Bromoisophthalic Acids and
 Various Dipyridyl-Type Coligands
;
_journal_issue 1
_journal_name_full 'Crystal Growth &amp; Design'
_journal_page_first 175
_journal_paper_doi 10.1021/cg101123y
_journal_volume 11
_journal_year 2011
_chemical_formula_sum 'C21 H17 Br Cd N2 O4'
_chemical_formula_weight 553.68
_chemical_name_systematic
;

 ?

;
_space_group_IT_number 14
_symmetry_cell_setting monoclinic
_symmetry_space_group_name_Hall '-P 2yn'
_symmetry_space_group_name_H-M 'P 1 21/n 1'
_atom_sites_solution_hydrogens geom
_atom_sites_solution_primary direct
_atom_sites_solution_secondary difmap
_audit_creation_method SHELXL-97
_cell_angle_alpha 90.00
_cell_angle_beta 99.371(2)
_cell_angle_gamma 90.00
_cell_formula_units_Z 4
_cell_length_a 10.173(2)
_cell_length_b 17.211(3)
_cell_length_c 11.681(2)
_cell_measurement_reflns_used 4385
_cell_measurement_temperature 294(2)
_cell_measurement_theta_max 25.14
_cell_measurement_theta_min 2.35
_cell_volume 2017.9(6)
_computing_cell_refinement 'Bruker SMART'
_computing_data_collection 'Bruker SMART'
_computing_data_reduction 'Bruker SAINT'
_computing_molecular_graphics 'Bruker SHELXTL'
_computing_publication_material 'Bruker SHELXTL'
_computing_structure_refinement 'SHELXL-97 (Sheldrick, 1997)'
_computing_structure_solution 'SHELXS-97 (Sheldrick, 1990)'
_diffrn_ambient_temperature 294(2)
_diffrn_measured_fraction_theta_full 0.995
_diffrn_measured_fraction_theta_max 0.995
_diffrn_measurement_device_type 'CCD area detector'
_diffrn_measurement_method 'phi and omega scans'
_diffrn_radiation_monochromator graphite
_diffrn_radiation_source 'fine-focus sealed tube'
_diffrn_radiation_type MoK\a
_diffrn_radiation_wavelength 0.71073
_diffrn_reflns_av_R_equivalents 0.0416
_diffrn_reflns_av_sigmaI/netI 0.0402
_diffrn_reflns_limit_h_max 12
_diffrn_reflns_limit_h_min -12
_diffrn_reflns_limit_k_max 20
_diffrn_reflns_limit_k_min -20
_diffrn_reflns_limit_l_max 14
_diffrn_reflns_limit_l_min -14
_diffrn_reflns_number 14116
_diffrn_reflns_theta_full 25.50
_diffrn_reflns_theta_max 25.50
_diffrn_reflns_theta_min 2.35
_exptl_absorpt_coefficient_mu 3.093
_exptl_absorpt_correction_T_max 0.7194
_exptl_absorpt_correction_T_min 0.3471
_exptl_absorpt_correction_type multi-scan
_exptl_absorpt_process_details sadabs
_exptl_crystal_colour colourless
_exptl_crystal_density_diffrn 1.823
_exptl_crystal_density_method 'not measured'
_exptl_crystal_description block
_exptl_crystal_F_000 1088
_exptl_crystal_size_max 0.43
_exptl_crystal_size_mid 0.19
_exptl_crystal_size_min 0.11
_refine_diff_density_max 1.270
_refine_diff_density_min -2.064
_refine_diff_density_rms 0.140
_refine_ls_extinction_method none
_refine_ls_goodness_of_fit_ref 1.105
_refine_ls_hydrogen_treatment constr
_refine_ls_matrix_type full
_refine_ls_number_parameters 262
_refine_ls_number_reflns 3739
_refine_ls_number_restraints 0
_refine_ls_restrained_S_all 1.105
_refine_ls_R_factor_all 0.0829
_refine_ls_R_factor_gt 0.0566
_refine_ls_shift/su_max 0.001
_refine_ls_shift/su_mean 0.000
_refine_ls_structure_factor_coef Fsqd
_refine_ls_weighting_details 'calc w=1/[\s^2^(Fo^2^)+(0.0763P)^2^+12.0479P] where P=(Fo^2^+2Fc^2^)/3'
_refine_ls_weighting_scheme calc
_refine_ls_wR_factor_gt 0.1532
_refine_ls_wR_factor_ref 0.1728
_reflns_number_gt 2771
_reflns_number_total 3739
_reflns_threshold_expression >2sigma(I)
_cod_data_source_file cg101123y_si_008.cif
_cod_data_source_block a
_cod_depositor_comments
;
The following automatic conversions were performed:

'_symmetry_cell_setting' value 'Monoclinic' changed to 'monoclinic'
according to /home/saulius/struct/CIF-dictionaries/cif_core.dic
dictionary named 'cif_core.dic' version 2.4.1 from 2010-06-29.

Automatic conversion script
Id: cif_fix_values 1715 2011-07-08 13:25:40Z adriana 
;
_cod_original_cell_volume 2017.8(7)
_cod_original_sg_symbol_H-M P2(1)/n
_cod_database_code 4500156

loop_
_symmetry_equiv_pos_as_xyz
'x, y, z'
'-x+1/2, y+1/2, -z+1/2'
'-x, -y, -z'
'x-1/2, -y-1/2, z-1/2'

loop_
_atom_site_label
_atom_site_type_symbol
_atom_site_fract_x
_atom_site_fract_y
_atom_site_fract_z
_atom_site_U_iso_or_equiv
_atom_site_adp_type
_atom_site_occupancy
_atom_site_symmetry_multiplicity
_atom_site_calc_flag
_atom_site_refinement_flags
Cd1 Cd -0.11948(5) 0.03759(3) 1.11235(5) 0.0376(2) Uani 1 1 d .
Br1 Br 0.70929(14) -0.09754(12) 1.41555(16) 0.1232(7) Uani 1 1 d .
O1 O 0.0551(6) -0.0262(4) 1.2186(6) 0.0557(16) Uani 1 1 d .
O2 O 0.1361(6) 0.0260(3) 1.0725(5) 0.0476(14) Uani 1 1 d .
O3 O 0.6380(6) 0.0560(4) 1.1220(6) 0.0603(17) Uani 1 1 d .
O4 O 0.7389(7) -0.0526(4) 1.1722(8) 0.079(2) Uani 1 1 d .
N1 N -0.1243(7) 0.1489(4) 1.0010(6) 0.0401(15) Uani 1 1 d .
N2 N -0.0922(8) 0.1219(4) 0.2814(6) 0.0506(18) Uani 1 1 d .
C1 C 0.2885(7) -0.0336(4) 1.2232(7) 0.0357(16) Uani 1 1 d .
C2 C 0.3984(7) -0.0156(4) 1.1741(6) 0.0321(16) Uani 1 1 d .
H2 H 0.3864 0.0107 1.1036 0.039 Uiso 1 1 calc R
C3 C 0.5266(7) -0.0352(4) 1.2256(7) 0.0358(16) Uani 1 1 d .
C4 C 0.5414(9) -0.0741(6) 1.3301(9) 0.065(3) Uani 1 1 d .
C5 C 0.4330(9) -0.0924(7) 1.3808(9) 0.077(4) Uani 1 1 d .
H5 H 0.4452 -0.1190 1.4511 0.093 Uiso 1 1 calc R
C6 C 0.3078(9) -0.0722(6) 1.3297(8) 0.060(3) Uani 1 1 d .
H6 H 0.2352 -0.0841 1.3656 0.072 Uiso 1 1 calc R
C7 C 0.1510(8) -0.0102(4) 1.1680(7) 0.0390(18) Uani 1 1 d .
C8 C 0.6441(8) -0.0101(5) 1.1693(8) 0.045(2) Uani 1 1 d .
C9 C -0.2404(9) 0.1808(5) 0.9519(7) 0.0450(19) Uani 1 1 d .
H9 H -0.3190 0.1617 0.9723 0.054 Uiso 1 1 calc R
C10 C -0.2481(9) 0.2408(5) 0.8724(7) 0.050(2) Uani 1 1 d .
H10 H -0.3303 0.2615 0.8403 0.060 Uiso 1 1 calc R
C11 C -0.1316(10) 0.2696(4) 0.8411(7) 0.046(2) Uani 1 1 d .
C12 C -0.0143(10) 0.2377(5) 0.8926(8) 0.053(2) Uani 1 1 d .
H12 H 0.0660 0.2566 0.8756 0.063 Uiso 1 1 calc R
C13 C -0.0148(9) 0.1762(5) 0.9718(7) 0.046(2) Uani 1 1 d .
H13 H 0.0661 0.1541 1.0047 0.055 Uiso 1 1 calc R
C14 C -0.1420(12) 0.3310(5) 0.7503(8) 0.063(3) Uani 1 1 d .
H14A H -0.0608 0.3617 0.7615 0.076 Uiso 1 1 calc R
H14B H -0.2155 0.3654 0.7584 0.076 Uiso 1 1 calc R
C15 C -0.1645(11) 0.2959(6) 0.6258(8) 0.062(3) Uani 1 1 d .
H15A H -0.2394 0.2603 0.6176 0.074 Uiso 1 1 calc R
H15B H -0.1861 0.3373 0.5694 0.074 Uiso 1 1 calc R
C16 C -0.0434(11) 0.2535(7) 0.6014(9) 0.071(3) Uani 1 1 d .
H16A H -0.0141 0.2179 0.6648 0.086 Uiso 1 1 calc R
H16B H 0.0276 0.2908 0.5990 0.086 Uiso 1 1 calc R
C17 C -0.0480(11) 0.0911(6) 0.3846(8) 0.059(2) Uani 1 1 d .
H17 H -0.0230 0.0391 0.3877 0.071 Uiso 1 1 calc R
C18 C -0.0370(10) 0.1313(6) 0.4866(8) 0.060(3) Uani 1 1 d .
H18 H -0.0091 0.1056 0.5564 0.073 Uiso 1 1 calc R
C19 C -0.0661(10) 0.2078(6) 0.4875(8) 0.054(2) Uani 1 1 d .
C20 C -0.1153(11) 0.2420(6) 0.3814(9) 0.066(3) Uani 1 1 d .
H20 H -0.1398 0.2941 0.3775 0.079 Uiso 1 1 calc R
C21 C -0.1275(10) 0.1969(6) 0.2806(9) 0.058(2) Uani 1 1 d .
H21 H -0.1616 0.2199 0.2099 0.070 Uiso 1 1 calc R

loop_
_atom_site_aniso_label
_atom_site_aniso_U_11
_atom_site_aniso_U_22
_atom_site_aniso_U_33
_atom_site_aniso_U_23
_atom_site_aniso_U_13
_atom_site_aniso_U_12
Cd1 0.0385(3) 0.0327(3) 0.0434(4) 0.0056(2) 0.0122(2) 0.0003(2)
Br1 0.0665(8) 0.1602(16) 0.1351(14) 0.0821(12) -0.0072(8) 0.0099(9)
O1 0.034(3) 0.066(4) 0.071(4) -0.005(3) 0.018(3) 0.004(3)
O2 0.049(3) 0.031(3) 0.057(4) -0.004(3) -0.009(3) 0.006(2)
O3 0.055(4) 0.058(4) 0.070(4) 0.024(3) 0.018(3) -0.010(3)
O4 0.049(4) 0.056(4) 0.142(7) 0.021(4) 0.048(4) 0.007(3)
N1 0.048(4) 0.036(3) 0.037(4) 0.003(3) 0.007(3) -0.003(3)
N2 0.064(5) 0.044(4) 0.044(4) -0.001(3) 0.009(3) 0.002(3)
C1 0.040(4) 0.026(4) 0.041(4) -0.006(3) 0.005(3) -0.002(3)
C2 0.039(4) 0.023(3) 0.034(4) 0.001(3) 0.006(3) -0.001(3)
C3 0.036(4) 0.030(4) 0.040(4) 0.006(3) 0.002(3) 0.000(3)
C4 0.046(5) 0.075(7) 0.073(7) 0.040(6) 0.006(5) 0.003(5)
C5 0.045(5) 0.117(10) 0.068(7) 0.058(7) 0.004(5) -0.005(6)
C6 0.050(5) 0.075(6) 0.056(6) 0.025(5) 0.017(4) -0.013(5)
C7 0.042(4) 0.027(4) 0.046(5) -0.011(3) -0.001(4) 0.004(3)
C8 0.036(4) 0.048(5) 0.053(5) 0.000(4) 0.011(4) -0.010(4)
C9 0.051(5) 0.036(4) 0.049(5) 0.000(4) 0.011(4) 0.003(4)
C10 0.063(6) 0.043(5) 0.046(5) -0.003(4) 0.011(4) 0.020(4)
C11 0.080(6) 0.024(4) 0.035(4) -0.002(3) 0.010(4) 0.006(4)
C12 0.070(6) 0.036(4) 0.056(5) 0.000(4) 0.021(5) -0.014(4)
C13 0.053(5) 0.032(4) 0.052(5) 0.007(4) 0.005(4) -0.001(4)
C14 0.113(9) 0.031(4) 0.048(5) 0.007(4) 0.022(5) 0.005(5)
C15 0.078(7) 0.051(6) 0.058(6) 0.014(5) 0.016(5) 0.010(5)
C16 0.075(7) 0.087(8) 0.055(6) 0.003(6) 0.020(5) 0.002(6)
C17 0.086(7) 0.045(5) 0.047(5) 0.009(4) 0.012(5) 0.011(5)
C18 0.075(7) 0.066(6) 0.042(5) 0.012(5) 0.014(5) 0.013(5)
C19 0.067(6) 0.055(5) 0.043(5) 0.003(4) 0.017(4) -0.003(5)
C20 0.094(8) 0.046(5) 0.062(6) -0.001(5) 0.025(6) 0.008(5)
C21 0.067(6) 0.054(6) 0.052(6) 0.000(4) 0.006(5) 0.010(5)

loop_
_atom_type_symbol
_atom_type_description
_atom_type_scat_dispersion_real
_atom_type_scat_dispersion_imag
_atom_type_scat_source
C C 0.0033 0.0016 'International Tables Vol C Tables 4.2.6.8 and 6.1.1.4'
H H 0.0000 0.0000 'International Tables Vol C Tables 4.2.6.8 and 6.1.1.4'
N N 0.0061 0.0033 'International Tables Vol C Tables 4.2.6.8 and 6.1.1.4'
O O 0.0106 0.0060 'International Tables Vol C Tables 4.2.6.8 and 6.1.1.4'
Br Br -0.2901 2.4595 'International Tables Vol C Tables 4.2.6.8 and 6.1.1.4'
Cd Cd -0.8075 1.2024 'International Tables Vol C Tables 4.2.6.8 and 6.1.1.4'

loop_
_geom_angle_atom_site_label_1
_geom_angle_atom_site_label_2
_geom_angle_atom_site_label_3
_geom_angle
_geom_angle_site_symmetry_1
_geom_angle_site_symmetry_3
O1 Cd1 O4 88.9(2) . 1_455
O1 Cd1 N1 130.5(2) . .
O4 Cd1 N1 140.6(3) 1_455 .
O1 Cd1 O2 101.8(2) . 3_557
O4 Cd1 O2 90.6(3) 1_455 3_557
N1 Cd1 O2 83.1(2) . 3_557
O1 Cd1 N2 82.5(2) . 1_556
O4 Cd1 N2 98.6(3) 1_455 1_556
N1 Cd1 N2 87.2(2) . 1_556
O2 Cd1 N2 170.0(2) 3_557 1_556
O1 Cd1 O3 136.2(2) . 1_455
O4 Cd1 O3 53.3(2) 1_455 1_455
N1 Cd1 O3 89.4(2) . 1_455
O2 Cd1 O3 99.9(2) 3_557 1_455
N2 Cd1 O3 82.6(2) 1_556 1_455
O1 Cd1 C8 111.3(2) . 1_455
O4 Cd1 C8 26.1(2) 1_455 1_455
N1 Cd1 C8 116.6(3) . 1_455
O2 Cd1 C8 98.4(2) 3_557 1_455
N2 Cd1 C8 88.3(3) 1_556 1_455
O3 Cd1 C8 27.5(2) 1_455 1_455
C7 O1 Cd1 103.6(5) . .
C7 O2 Cd1 123.3(5) . 3_557
C8 O3 Cd1 85.8(5) . 1_655
C8 O4 Cd1 96.8(5) . 1_655
C13 N1 C9 118.1(7) . .
C13 N1 Cd1 120.3(5) . .
C9 N1 Cd1 121.0(5) . .
C17 N2 C21 116.3(8) . .
C17 N2 Cd1 118.5(6) . 1_554
C21 N2 Cd1 125.0(6) . 1_554
C2 C1 C6 118.3(7) . .
C2 C1 C7 121.8(7) . .
C6 C1 C7 119.9(7) . .
C1 C2 C3 122.5(7) . .
C1 C2 H2 118.8 . .
C3 C2 H2 118.8 . .
C4 C3 C2 117.5(7) . .
C4 C3 C8 122.8(7) . .
C2 C3 C8 119.6(7) . .
C5 C4 C3 121.0(8) . .
C5 C4 Br1 116.5(7) . .
C3 C4 Br1 122.3(7) . .
C6 C5 C4 120.8(9) . .
C6 C5 H5 119.6 . .
C4 C5 H5 119.6 . .
C5 C6 C1 119.9(8) . .
C5 C6 H6 120.0 . .
C1 C6 H6 120.0 . .
O1 C7 O2 122.3(7) . .
O1 C7 C1 118.9(7) . .
O2 C7 C1 118.8(7) . .
O4 C8 O3 122.8(8) . .
O4 C8 C3 119.8(8) . .
O3 C8 C3 117.4(7) . .
O4 C8 Cd1 57.1(4) . 1_655
O3 C8 Cd1 66.7(4) . 1_655
C3 C8 Cd1 168.6(6) . 1_655
N1 C9 C10 122.8(8) . .
N1 C9 H9 118.6 . .
C10 C9 H9 118.6 . .
C9 C10 C11 119.1(8) . .
C9 C10 H10 120.4 . .
C11 C10 H10 120.4 . .
C12 C11 C10 117.7(8) . .
C12 C11 C14 123.8(9) . .
C10 C11 C14 118.5(9) . .
C11 C12 C13 119.8(8) . .
C11 C12 H12 120.1 . .
C13 C12 H12 120.1 . .
N1 C13 C12 122.5(8) . .
N1 C13 H13 118.8 . .
C12 C13 H13 118.8 . .
C11 C14 C15 111.8(7) . .
C11 C14 H14A 109.3 . .
C15 C14 H14A 109.3 . .
C11 C14 H14B 109.3 . .
C15 C14 H14B 109.3 . .
H14A C14 H14B 107.9 . .
C16 C15 C14 111.4(9) . .
C16 C15 H15A 109.3 . .
C14 C15 H15A 109.3 . .
C16 C15 H15B 109.3 . .
C14 C15 H15B 109.3 . .
H15A C15 H15B 108.0 . .
C15 C16 C19 113.7(9) . .
C15 C16 H16A 108.8 . .
C19 C16 H16A 108.8 . .
C15 C16 H16B 108.8 . .
C19 C16 H16B 108.8 . .
H16A C16 H16B 107.7 . .
N2 C17 C18 123.9(9) . .
N2 C17 H17 118.0 . .
C18 C17 H17 118.0 . .
C19 C18 C17 120.9(9) . .
C19 C18 H18 119.6 . .
C17 C18 H18 119.6 . .
C18 C19 C20 117.0(9) . .
C18 C19 C16 120.4(9) . .
C20 C19 C16 122.6(9) . .
C19 C20 C21 119.0(9) . .
C19 C20 H20 120.5 . .
C21 C20 H20 120.5 . .
N2 C21 C20 122.8(9) . .
N2 C21 H21 118.6 . .
C20 C21 H21 118.6 . .

loop_
_geom_bond_atom_site_label_1
_geom_bond_atom_site_label_2
_geom_bond_distance
_geom_bond_site_symmetry_2
Cd1 O1 2.277(6) .
Cd1 O4 2.303(6) 1_455
Cd1 N1 2.312(6) .
Cd1 O2 2.402(6) 3_557
Cd1 N2 2.430(7) 1_556
Cd1 O3 2.508(6) 1_455
Cd1 C8 2.724(8) 1_455
Br1 C4 1.876(9) .
O1 C7 1.251(10) .
O2 C7 1.265(10) .
O2 Cd1 2.402(6) 3_557
O3 C8 1.261(11) .
O3 Cd1 2.508(6) 1_655
O4 C8 1.207(10) .
O4 Cd1 2.303(6) 1_655
N1 C13 1.304(11) .
N1 C9 1.344(10) .
N2 C17 1.326(11) .
N2 C21 1.339(11) .
N2 Cd1 2.430(7) 1_554
C1 C2 1.372(10) .
C1 C6 1.396(12) .
C1 C7 1.497(11) .
C2 C3 1.386(10) .
C2 H2 0.9300 .
C3 C4 1.378(12) .
C3 C8 1.518(11) .
C4 C5 1.371(13) .
C5 C6 1.361(13) .
C5 H5 0.9300 .
C6 H6 0.9300 .
C8 Cd1 2.724(8) 1_655
C9 C10 1.382(12) .
C9 H9 0.9300 .
C10 C11 1.388(13) .
C10 H10 0.9300 .
C11 C12 1.362(13) .
C11 C14 1.489(11) .
C12 C13 1.408(12) .
C12 H12 0.9300 .
C13 H13 0.9300 .
C14 C15 1.557(13) .
C14 H14A 0.9700 .
C14 H14B 0.9700 .
C15 C16 1.499(15) .
C15 H15A 0.9700 .
C15 H15B 0.9700 .
C16 C19 1.531(14) .
C16 H16A 0.9700 .
C16 H16B 0.9700 .
C17 C18 1.367(13) .
C17 H17 0.9300 .
C18 C19 1.350(13) .
C18 H18 0.9300 .
C19 C20 1.390(14) .
C20 C21 1.400(14) .
C20 H20 0.9300 .
C21 H21 0.9300 .

loop_
_geom_torsion_atom_site_label_1
_geom_torsion_atom_site_label_2
_geom_torsion_atom_site_label_3
_geom_torsion_atom_site_label_4
_geom_torsion
_geom_torsion_site_symmetry_1
_geom_torsion_site_symmetry_4
O4 Cd1 O1 C7 153.7(5) 1_455 .
N1 Cd1 O1 C7 -27.6(6) . .
O2 Cd1 O1 C7 63.4(5) 3_557 .
N2 Cd1 O1 C7 -107.4(5) 1_556 .
O3 Cd1 O1 C7 -178.4(4) 1_455 .
C8 Cd1 O1 C7 167.4(5) 1_455 .
O1 Cd1 N1 C13 14.5(7) . .
O4 Cd1 N1 C13 -167.6(6) 1_455 .
O2 Cd1 N1 C13 -85.2(6) 3_557 .
N2 Cd1 N1 C13 92.1(6) 1_556 .
O3 Cd1 N1 C13 174.7(6) 1_455 .
C8 Cd1 N1 C13 178.8(6) 1_455 .
O1 Cd1 N1 C9 -174.6(5) . .
O4 Cd1 N1 C9 3.3(8) 1_455 .
O2 Cd1 N1 C9 85.7(6) 3_557 .
N2 Cd1 N1 C9 -97.0(6) 1_556 .
O3 Cd1 N1 C9 -14.3(6) 1_455 .
C8 Cd1 N1 C9 -10.3(7) 1_455 .
C6 C1 C2 C3 0.8(11) . .
C7 C1 C2 C3 178.4(7) . .
C1 C2 C3 C4 0.0(12) . .
C1 C2 C3 C8 -177.1(7) . .
C2 C3 C4 C5 -0.2(16) . .
C8 C3 C4 C5 176.7(11) . .
C2 C3 C4 Br1 -175.1(7) . .
C8 C3 C4 Br1 1.8(14) . .
C3 C4 C5 C6 0(2) . .
Br1 C4 C5 C6 174.9(10) . .
C4 C5 C6 C1 1.1(19) . .
C2 C1 C6 C5 -1.3(15) . .
C7 C1 C6 C5 -179.0(10) . .
Cd1 O1 C7 O2 -7.2(8) . .
Cd1 O1 C7 C1 171.8(5) . .
Cd1 O2 C7 O1 -96.9(8) 3_557 .
Cd1 O2 C7 C1 84.1(7) 3_557 .
C2 C1 C7 O1 -177.9(7) . .
C6 C1 C7 O1 -0.3(11) . .
C2 C1 C7 O2 1.2(10) . .
C6 C1 C7 O2 178.7(8) . .
Cd1 O4 C8 O3 12.0(11) 1_655 .
Cd1 O4 C8 C3 -167.2(7) 1_655 .
Cd1 O3 C8 O4 -10.9(10) 1_655 .
Cd1 O3 C8 C3 168.2(7) 1_655 .
C4 C3 C8 O4 39.8(14) . .
C2 C3 C8 O4 -143.4(9) . .
C4 C3 C8 O3 -139.4(10) . .
C2 C3 C8 O3 37.4(11) . .
C4 C3 C8 Cd1 -31(3) . 1_655
C2 C3 C8 Cd1 146(3) . 1_655
C13 N1 C9 C10 0.1(12) . .
Cd1 N1 C9 C10 -171.0(6) . .
N1 C9 C10 C11 0.2(13) . .
C9 C10 C11 C12 -1.2(12) . .
C9 C10 C11 C14 176.5(8) . .
C10 C11 C12 C13 2.0(12) . .
C14 C11 C12 C13 -175.6(8) . .
C9 N1 C13 C12 0.7(12) . .
Cd1 N1 C13 C12 171.9(6) . .
C11 C12 C13 N1 -1.8(13) . .
C12 C11 C14 C15 92.6(11) . .
C10 C11 C14 C15 -84.9(11) . .
C11 C14 C15 C16 -68.9(12) . .
C14 C15 C16 C19 171.5(8) . .
C21 N2 C17 C18 -0.2(15) . .
Cd1 N2 C17 C18 -175.5(8) 1_554 .
N2 C17 C18 C19 -2.9(17) . .
C17 C18 C19 C20 4.0(16) . .
C17 C18 C19 C16 -175.4(10) . .
C15 C16 C19 C18 -125.7(11) . .
C15 C16 C19 C20 55.0(14) . .
C18 C19 C20 C21 -2.2(15) . .
C16 C19 C20 C21 177.1(10) . .
C17 N2 C21 C20 2.0(15) . .
Cd1 N2 C21 C20 177.0(8) 1_554 .
C19 C20 C21 N2 -0.8(16) . .
